data_7718331
loop_
_publ_author_name
'Liu, Wan-Li'
'Wang, Yu'
'Hu, Yue-Qiao'
'L&#xfc;, Lei'

_publ_section_title
;
 Conductivity of a series of (4,8)-connected lanthanide metal-organic
 frameworks with [Ln<sub>4</sub>O<sub>5</sub>] clusters and high
 selectivity for visual sensing of nitrophenol compounds.
;
_journal_issue 17
_journal_name_full 'Dalton transactions (Cambridge, England : 2003)'
_journal_page_first 6866
_journal_page_last 6875
_journal_paper_doi 10.1039/d4dt03520h
_journal_volume 54
_journal_year 2025
_chemical_formula_sum 'C26 H28 N18 O17 Tb4'
_chemical_formula_weight 1500.31
_space_group_crystal_system orthorhombic
_space_group_IT_number 59
_space_group_name_Hall '-P 2ab 2a'
_space_group_name_H-M_alt 'P m m n :2'
_atom_sites_solution_hydrogens mixed
_audit_creation_method SHELXL-2018/3
_audit_update_record
;
2025-03-07 deposited with the CCDC.	2025-03-10 downloaded from the CCDC.
;
_cell_angle_alpha 90
_cell_angle_beta 90
_cell_angle_gamma 90
_cell_formula_units_Z 2
_cell_length_a 13.2529(5)
_cell_length_b 19.3824(8)
_cell_length_c 8.2748(3)
_cell_measurement_reflns_used 4386
_cell_measurement_temperature 296(2)
_cell_measurement_theta_max 30.60
_cell_measurement_theta_min 2.10
_cell_volume 2125.57(14)
_computing_cell_refinement SAINT
_computing_data_collection 'Bruker APEX3'
_computing_data_reduction SAINT
_computing_molecular_graphics 'SHELXL-2018/3 (Sheldrick, 2018)'
_computing_publication_material 'SHELXL-2018/3 (Sheldrick, 2018)'
_computing_structure_refinement 'SHELXL-2018/3 (Sheldrick, 2018)'
_computing_structure_solution 'SHELXT 2014/5 (Sheldrick, 2014)'
_diffrn_ambient_temperature 296(2)
_diffrn_measured_fraction_theta_full 0.996
_diffrn_measured_fraction_theta_max 0.995
_diffrn_measurement_device_type ccd
_diffrn_radiation_type MoK\a
_diffrn_radiation_wavelength 0.71073
_diffrn_reflns_av_R_equivalents 0.0659
_diffrn_reflns_av_unetI/netI 0.0423
_diffrn_reflns_Laue_measured_fraction_full 0.996
_diffrn_reflns_Laue_measured_fraction_max 0.995
_diffrn_reflns_limit_h_max 12
_diffrn_reflns_limit_h_min -18
_diffrn_reflns_limit_k_max 26
_diffrn_reflns_limit_k_min -27
_diffrn_reflns_limit_l_max 11
_diffrn_reflns_limit_l_min -11
_diffrn_reflns_number 35114
_diffrn_reflns_point_group_measured_fraction_full 0.996
_diffrn_reflns_point_group_measured_fraction_max 0.995
_diffrn_reflns_theta_full 25.242
_diffrn_reflns_theta_max 30.601
_diffrn_reflns_theta_min 2.461
_exptl_absorpt_coefficient_mu 6.663
_exptl_absorpt_correction_T_max 0.455
_exptl_absorpt_correction_T_min 0.375
_exptl_absorpt_correction_type multi-scan
_exptl_absorpt_process_details sadabs
_exptl_crystal_colour colorless
_exptl_crystal_density_diffrn 2.335
_exptl_crystal_description Block
_exptl_crystal_F_000 1400
_exptl_crystal_size_max 0.220
_exptl_crystal_size_mid 0.200
_exptl_crystal_size_min 0.180
_exptl_transmission_factor_max 0.301
_exptl_transmission_factor_min 0.252
_refine_diff_density_max 1.522
_refine_diff_density_min -1.355
_refine_diff_density_rms 0.222
_refine_ls_extinction_method none
_refine_ls_goodness_of_fit_ref 1.077
_refine_ls_hydrogen_treatment constr
_refine_ls_matrix_type full
_refine_ls_number_parameters 184
_refine_ls_number_reflns 3473
_refine_ls_number_restraints 264
_refine_ls_restrained_S_all 1.087
_refine_ls_R_factor_all 0.0461
_refine_ls_R_factor_gt 0.0311
_refine_ls_shift/su_max 0.001
_refine_ls_shift/su_mean 0.000
_refine_ls_structure_factor_coef Fsqd
_refine_ls_weighting_details 'w=1/[\s^2^(Fo^2^)+(0.0283P)^2^+6.2755P] where P=(Fo^2^+2Fc^2^)/3'
_refine_ls_weighting_scheme calc
_refine_ls_wR_factor_gt 0.0659
_refine_ls_wR_factor_ref 0.0715
_reflns_Friedel_coverage 0.000
_reflns_number_gt 2847
_reflns_number_total 3473
_reflns_threshold_expression 'I > 2\s(I)'
_cod_data_source_file d4dt03520h2.cif
_cod_data_source_block 1_CCDC3
_cod_depositor_comments 'Adding full bibliography for 7718328--7718331.cif.'
_cod_original_sg_symbol_H-M 'P m m n'
_cod_database_code 7718331
_shelx_shelxl_version_number 2018/3
_shelx_space_group_comment
;
The symmetry employed for this shelxl refinement is uniquely defined
by the following loop, which should always be used as a source of
symmetry information in preference to the above space-group names.
They are only intended as comments.
;
_shelx_estimated_absorpt_t_min 0.322
_shelx_estimated_absorpt_t_max 0.380

loop_
_space_group_symop_operation_xyz
'x, y, z'
'-x+1/2, -y+1/2, z'
'-x, y+1/2, -z'
'x+1/2, -y, -z'
'-x, -y, -z'
'x-1/2, y-1/2, -z'
'x, -y-1/2, z'
'-x-1/2, y, z'

loop_
_atom_site_label
_atom_site_type_symbol
_atom_site_fract_x
_atom_site_fract_y
_atom_site_fract_z
_atom_site_U_iso_or_equiv
_atom_site_adp_type
_atom_site_occupancy
_atom_site_site_symmetry_order
_atom_site_calc_flag
_atom_site_refinement_flags_posn
_atom_site_refinement_flags_adp
_atom_site_refinement_flags_occupancy
_atom_site_disorder_assembly
_atom_site_disorder_group
C1 C 0.5047(3) 0.5752(2) 0.8008(5) 0.0166(8) Uani 1 1 d . U . . .
C2 C 0.4718(3) 0.4714(2) 0.6437(5) 0.0156(8) Uani 1 1 d . U . . .
H2 H 0.452531 0.451838 0.741576 0.019 Uiso 1 1 calc R U . . .
C3 C 0.5105(3) 0.5378(2) 0.6439(5) 0.0150(8) Uani 1 1 d . U . . .
C4 C 0.5396(3) 0.5674(2) 0.4971(5) 0.0151(8) Uani 1 1 d . U . . .
C5 C 0.5865(3) 0.6378(2) 0.4736(5) 0.0138(8) Uani 1 1 d . U . . .
C6A C 0.750000 0.4997(5) 0.6044(15) 0.039(2) Uani 0.300(9) 2 d DS TU P A 1
H6A H 0.750000 0.518406 0.500856 0.047 Uiso 0.300(9) 2 calc R U P A 1
C7A C 0.750000 0.4021(10) 0.7962(16) 0.049(4) Uani 0.300(9) 2 d DS TU P A 1
H7AA H 0.715879 0.358584 0.804871 0.073 Uiso 0.150(4) 1 d R U P A 1
H7AB H 0.715827 0.435779 0.861416 0.073 Uiso 0.150(4) 1 d R U P A 1
H7AC H 0.818294 0.397211 0.833166 0.073 Uiso 0.150(4) 1 d R U P A 1
C8A C 0.750000 0.3838(9) 0.484(2) 0.069(4) Uani 0.300(9) 2 d DS TU P A 1
H8AA H 0.792360 0.404642 0.403359 0.104 Uiso 0.150(4) 1 d R U P A 1
H8AB H 0.682427 0.380046 0.443016 0.104 Uiso 0.150(4) 1 d R U P A 1
H8AC H 0.775213 0.338723 0.509645 0.104 Uiso 0.150(4) 1 d R U P A 1
C6B C 0.750000 0.4756(4) 0.7588(12) 0.046(2) Uani 0.700(9) 2 d DS TU P A 2
H6B H 0.750000 0.461938 0.866590 0.055 Uiso 0.700(9) 2 calc R U P A 2
C7B C 0.750000 0.4488(6) 0.4667(11) 0.051(3) Uani 0.700(9) 2 d DS TU P A 2
H7BA H 0.681747 0.455624 0.431287 0.077 Uiso 0.350(4) 1 d R U P A 2
H7BB H 0.782083 0.415075 0.398931 0.077 Uiso 0.350(4) 1 d R U P A 2
H7BC H 0.786170 0.491590 0.459985 0.077 Uiso 0.350(4) 1 d R U P A 2
C8B C 0.750000 0.3531(4) 0.6867(19) 0.072(3) Uani 0.700(9) 2 d DS TU P A 2
H8BA H 0.798481 0.327578 0.624667 0.108 Uiso 0.350(4) 1 d R U P A 2
H8BB H 0.684103 0.333715 0.670792 0.108 Uiso 0.350(4) 1 d R U P A 2
H8BC H 0.767416 0.350801 0.799188 0.108 Uiso 0.350(4) 1 d R U P A 2
N1 N 0.5743(3) 0.61368(19) 0.8707(4) 0.0167(8) Uani 1 1 d . . . . .
N2 N 0.5313(3) 0.6398(2) 1.0034(4) 0.0198(8) Uani 1 1 d . . . . .
N3 N 0.4393(3) 0.6156(2) 1.0150(5) 0.0284(10) Uani 1 1 d . . . . .
N4 N 0.4202(3) 0.5748(2) 0.8882(5) 0.0284(10) Uani 1 1 d . . . . .
N5 N 0.750000 0.4254(4) 0.6322(9) 0.065(2) Uani 1 2 d DS TU P . .
O1 O 0.6467(3) 0.66065(17) 0.5767(4) 0.0257(8) Uani 1 1 d . . . . .
O2 O 0.5648(3) 0.66875(16) 0.3465(4) 0.0222(7) Uani 1 1 d . . . . .
O3 O 0.4268(4) 0.750000 0.1619(7) 0.0340(12) Uani 1 2 d S T P . .
H3A H 0.404380 0.710517 0.133050 0.051 Uiso 0.5 1 d R U P . .
H3B H 0.403327 0.777821 0.091066 0.051 Uiso 0.5 1 d R U P . .
O4 O 0.750000 0.750000 0.3578(6) 0.0123(11) Uani 1 4 d S T P . .
O5 O 0.8507(3) 0.750000 0.8593(5) 0.0137(8) Uani 1 2 d S T P . .
O6 O 0.750000 0.6741(2) 1.0870(5) 0.0131(8) Uani 1 2 d S T P . .
O7 O 0.750000 0.5355(3) 0.7236(8) 0.0464(14) Uani 1 2 d DS TU P . .
Tb1 Tb 0.750000 0.65125(2) 0.80605(3) 0.01271(8) Uani 1 2 d S T P A .
Tb2 Tb 0.61123(2) 0.750000 0.14841(3) 0.01058(7) Uani 1 2 d S T P . .

loop_
_atom_site_aniso_label
_atom_site_aniso_U_11
_atom_site_aniso_U_22
_atom_site_aniso_U_33
_atom_site_aniso_U_23
_atom_site_aniso_U_13
_atom_site_aniso_U_12
C1 0.0201(19) 0.017(2) 0.0133(16) -0.0017(15) -0.0015(15) -0.0025(17)
C2 0.020(2) 0.016(2) 0.0107(16) 0.0006(15) -0.0024(15) -0.0039(17)
C3 0.0200(19) 0.0125(19) 0.0125(16) -0.0016(14) -0.0020(15) -0.0034(16)
C4 0.0195(19) 0.0150(19) 0.0108(16) 0.0023(15) -0.0026(15) -0.0035(16)
C5 0.0201(19) 0.0116(19) 0.0098(16) 0.0006(14) 0.0000(14) -0.0028(16)
C6A 0.042(4) 0.029(4) 0.048(4) -0.001(3) 0.000 0.000
C7A 0.057(8) 0.022(7) 0.068(7) -0.010(7) 0.000 0.000
C8A 0.076(8) 0.055(8) 0.077(8) -0.008(7) 0.000 0.000
C6B 0.049(4) 0.033(4) 0.055(4) -0.002(3) 0.000 0.000
C7B 0.054(6) 0.035(5) 0.065(5) -0.003(5) 0.000 0.000
C8B 0.087(7) 0.047(6) 0.082(7) 0.007(6) 0.000 0.000
N1 0.0206(18) 0.018(2) 0.0109(16) -0.0050(13) -0.0005(14) -0.0040(16)
N2 0.0210(19) 0.025(2) 0.0133(16) -0.0074(15) 0.0022(14) -0.0059(16)
N3 0.027(2) 0.037(3) 0.0203(19) -0.0139(18) 0.0064(17) -0.011(2)
N4 0.025(2) 0.041(3) 0.0197(19) -0.0148(18) 0.0059(16) -0.0134(19)
N5 0.070(4) 0.042(4) 0.084(4) -0.012(3) 0.000 0.000
O1 0.039(2) 0.0225(18) 0.0157(15) 0.0073(13) -0.0132(14) -0.0154(15)
O2 0.0335(19) 0.0163(17) 0.0167(14) 0.0064(12) -0.0075(13) -0.0089(14)
O3 0.024(3) 0.026(3) 0.052(3) 0.000 -0.001(2) 0.000
O4 0.017(3) 0.012(3) 0.008(2) 0.000 0.000 0.000
O5 0.019(2) 0.010(2) 0.0123(18) 0.000 0.0042(16) 0.000
O6 0.019(2) 0.011(2) 0.0090(18) -0.0005(15) 0.000 0.000
O7 0.044(3) 0.013(3) 0.082(4) -0.006(3) 0.000 0.000
Tb1 0.01646(14) 0.01295(15) 0.00873(12) -0.00384(10) 0.000 0.000
Tb2 0.01511(14) 0.00921(14) 0.00741(12) 0.000 0.00023(9) 0.000

loop_
_atom_type_symbol
_atom_type_description
_atom_type_scat_dispersion_real
_atom_type_scat_dispersion_imag
_atom_type_scat_source
C C 0.0033 0.0016 'International Tables Vol C Tables 4.2.6.8 and 6.1.1.4'
H H 0.0000 0.0000 'International Tables Vol C Tables 4.2.6.8 and 6.1.1.4'
N N 0.0061 0.0033 'International Tables Vol C Tables 4.2.6.8 and 6.1.1.4'
O O 0.0106 0.0060 'International Tables Vol C Tables 4.2.6.8 and 6.1.1.4'
Tb Tb -0.1723 4.1537 'International Tables Vol C Tables 4.2.6.8 and 6.1.1.4'

loop_
_geom_angle_atom_site_label_1
_geom_angle_atom_site_label_2
_geom_angle_atom_site_label_3
_geom_angle
_geom_angle_site_symmetry_1
_geom_angle_site_symmetry_3
_geom_angle_publ_flag
N1 C1 N4 110.7(4) . . ?
N1 C1 C3 128.4(4) . . ?
N4 C1 C3 120.9(4) . . ?
C3 C2 C4 122.8(4) . 5_666 ?
C3 C2 H2 118.6 . . ?
C4 C2 H2 118.6 5_666 . ?
C2 C3 C4 118.9(4) . . ?
C2 C3 C1 115.8(4) . . ?
C4 C3 C1 124.9(4) . . ?
C3 C4 C2 118.4(4) . 5_666 ?
C3 C4 C5 126.6(4) . . ?
C2 C4 C5 115.0(3) 5_666 . ?
O2 C5 O1 123.6(4) . . ?
O2 C5 C4 116.7(4) . . ?
O1 C5 C4 119.7(4) . . ?
O7 C6A N5 116.0(10) . . ?
O7 C6A H6A 122.0 . . ?
N5 C6A H6A 122.0 . . ?
O7 C6A H7BC 145.5(9) . 8_755 ?
N5 C6A H7BC 91.5(7) . 8_755 ?
H6A C6A H7BC 36.8 . 8_755 ?
N5 C7A H7AA 110.4 . . ?
N5 C7A H7AB 108.6 . . ?
H7AA C7A H7AB 109.5 . . ?
N5 C7A H7AC 109.5 . . ?
H7AA C7A H7AC 109.5 . . ?
H7AB C7A H7AC 109.5 . . ?
N5 C7A H7AA 110.4(7) . 8_755 ?
H7AA C7A H7AA 56.2 . 8_755 ?
H7AB C7A H7AA 141.1 . 8_755 ?
H7AC C7A H7AA 56.3 . 8_755 ?
N5 C7A H7AB 108.6(7) . 8_755 ?
H7AA C7A H7AB 141.1 . 8_755 ?
H7AB C7A H7AB 56.3 . 8_755 ?
H7AC C7A H7AB 56.2 . 8_755 ?
H7AA C7A H7AB 109.5 8_755 8_755 ?
N5 C7A H7AC 109.469(11) . 8_755 ?
H7AA C7A H7AC 56.3 . 8_755 ?
H7AB C7A H7AC 56.2 . 8_755 ?
H7AC C7A H7AC 141.1 . 8_755 ?
H7AA C7A H7AC 109.5 8_755 8_755 ?
H7AB C7A H7AC 109.5 8_755 8_755 ?
N5 C7A H8BC 109.3(13) . 8_755 ?
H7AA C7A H8BC 15.4 . 8_755 ?
H7AB C7A H8BC 122.8 . 8_755 ?
H7AC C7A H8BC 96.3 . 8_755 ?
H7AA C7A H8BC 41.3 8_755 8_755 ?
H7AB C7A H8BC 139.0 8_755 8_755 ?
H7AC C7A H8BC 71.5 8_755 8_755 ?
N5 C8A H8AA 110.4 . . ?
N5 C8A H8AB 109.6 . . ?
H8AA C8A H8AB 109.5 . . ?
N5 C8A H8AC 108.3 . . ?
H8AA C8A H8AC 109.5 . . ?
H8AB C8A H8AC 109.5 . . ?
N5 C8A H8AA 110.4(7) . 8_755 ?
H8AA C8A H8AA 71.6 . 8_755 ?
H8AB C8A H8AA 40.7 . 8_755 ?
H8AC C8A H8AA 137.8 . 8_755 ?
N5 C8A H8AB 109.65(13) . 8_755 ?
H8AA C8A H8AB 40.7 . 8_755 ?
H8AB C8A H8AB 137.8 . 8_755 ?
H8AC C8A H8AB 71.6 . 8_755 ?
H8AA C8A H8AB 109.5 8_755 8_755 ?
N5 C8A H8AC 108.3(8) . 8_755 ?
H8AA C8A H8AC 137.8 . 8_755 ?
H8AB C8A H8AC 71.6 . 8_755 ?
H8AC C8A H8AC 40.7 . 8_755 ?
H8AA C8A H8AC 109.5 8_755 8_755 ?
H8AB C8A H8AC 109.5 8_755 8_755 ?
N5 C8A H7BB 104.5(10) . 8_755 ?
H8AA C8A H7BB 61.1 . 8_755 ?
H8AB C8A H7BB 54.1 . 8_755 ?
H8AC C8A H7BB 147.0 . 8_755 ?
H8AA C8A H7BB 13.9 8_755 8_755 ?
H8AB C8A H7BB 101.0 8_755 8_755 ?
H8AC C8A H7BB 123.3 8_755 8_755 ?
O7 C6B N5 118.7(8) . . ?
O7 C6B H6B 120.6 . . ?
N5 C6B H6B 120.6 . . ?
O7 C6B H7AB 140.8(11) . 8_755 ?
N5 C6B H7AB 94.5(10) . 8_755 ?
N5 C7B H7BA 109.5 . . ?
N5 C7B H7BB 110.0 . . ?
H7BA C7B H7BB 109.5 . . ?
N5 C7B H7BC 109.0 . . ?
H7BA C7B H7BC 109.5 . . ?
H7BB C7B H7BC 109.5 . . ?
N5 C7B H8AA 101.5(10) . 8_755 ?
N5 C7B H7BA 109.45(2) . 8_755 ?
H8AA C7B H7BA 115.1 8_755 8_755 ?
N5 C7B H7BB 110.0(5) . 8_755 ?
H8AA C7B H7BB 8.6 8_755 8_755 ?
N5 C7B H7BC 109.0(5) . 8_755 ?
H8AA C7B H7BC 111.9 8_755 8_755 ?
N5 C8B H8BA 109.1 . . ?
N5 C8B H8BB 109.3 . . ?
H8BA C8B H8BB 109.5 . . ?
N5 C8B H8BC 110.0 . . ?
H8BA C8B H8BC 109.5 . . ?
H8BB C8B H8BC 109.5 . . ?
N5 C8B H7AA 100.6(10) . 8_755 ?
N5 C8B H8AC 83.1(12) . 8_755 ?
H7AA C8B H8AC 167.2 8_755 8_755 ?
N5 C8B H8BA 109.1(5) . 8_755 ?
H7AA C8B H8BA 144.4 8_755 8_755 ?
H8AC C8B H8BA 41.1 8_755 8_755 ?
N5 C8B H8BB 109.33(17) . 8_755 ?
H7AA C8B H8BB 77.4 8_755 8_755 ?
H8AC C8B H8BB 89.8 8_755 8_755 ?
N5 C8B H8BC 110.0(6) . 8_755 ?
H7AA C8B H8BC 39.6 8_755 8_755 ?
H8AC C8B H8BC 150.3 8_755 8_755 ?
C1 N1 N2 106.0(4) . . ?
C1 N1 Tb1 136.3(3) . . ?
N2 N1 Tb1 117.6(3) . . ?
N3 N2 N1 108.8(3) . . ?
N3 N2 Tb2 128.5(3) . 1_556 ?
N1 N2 Tb2 120.2(3) . 1_556 ?
N2 N3 N4 109.3(4) . . ?
C1 N4 N3 105.2(4) . . ?
C6B N5 C7B 118.9(7) . . ?
C7A N5 C6A 117.5(8) . . ?
C7A N5 C8A 128.3(12) . . ?
C6A N5 C8A 114.2(8) . . ?
C6B N5 C8B 115.0(7) . . ?
C7B N5 C8B 126.1(10) . . ?
C5 O1 Tb1 153.8(3) . . ?
C5 O2 Tb2 148.3(3) . . ?
Tb2 O3 H3A 109.6 . . ?
Tb2 O3 H3B 109.4 . . ?
H3A O3 H3B 104.3 . . ?
Tb2 O3 H3A 109.6(14) . 7_575 ?
H3A O3 H3A 127.0 . 7_575 ?
H3B O3 H3A 28.1 . 7_575 ?
Tb2 O3 H3B 109(2) . 7_575 ?
H3A O3 H3B 28.1 . 7_575 ?
H3B O3 H3B 78.2 . 7_575 ?
H3A O3 H3B 104.3 7_575 7_575 ?
Tb2 O4 Tb2 93.42(17) . 2_665 ?
Tb1 O5 Tb1 107.42(16) . 2_665 ?
Tb1 O5 Tb2 107.30(11) . 2_666 ?
Tb1 O5 Tb2 107.30(11) 2_665 2_666 ?
Tb1 O6 Tb2 108.73(11) . 2_666 ?
Tb1 O6 Tb2 108.73(11) . 1_556 ?
Tb2 O6 Tb2 99.50(14) 2_666 1_556 ?
C6B O7 Tb1 149.0(7) . . ?
C6A O7 Tb1 142.0(7) . . ?
O7 Tb1 O1 80.73(16) . . ?
O7 Tb1 O1 80.73(16) . 8_755 ?
O1 Tb1 O1 71.34(17) . 8_755 ?
O7 Tb1 O6 117.69(19) . . ?
O1 Tb1 O6 141.25(10) . . ?
O1 Tb1 O6 141.25(10) 8_755 . ?
O7 Tb1 O5 145.60(9) . 2_665 ?
O1 Tb1 O5 76.09(13) . 2_665 ?
O1 Tb1 O5 114.53(11) 8_755 2_665 ?
O6 Tb1 O5 70.56(12) . 2_665 ?
O7 Tb1 O5 145.60(9) . . ?
O1 Tb1 O5 114.53(11) . . ?
O1 Tb1 O5 76.09(13) 8_755 . ?
O6 Tb1 O5 70.56(12) . . ?
O5 Tb1 O5 68.40(17) 2_665 . ?
O7 Tb1 N1 77.49(10) . . ?
O1 Tb1 N1 69.65(11) . . ?
O1 Tb1 N1 137.68(12) 8_755 . ?
O6 Tb1 N1 81.03(8) . . ?
O5 Tb1 N1 70.81(12) 2_665 . ?
O5 Tb1 N1 136.00(12) . . ?
O7 Tb1 N1 77.48(10) . 8_755 ?
O1 Tb1 N1 137.68(12) . 8_755 ?
O1 Tb1 N1 69.64(11) 8_755 8_755 ?
O6 Tb1 N1 81.03(8) . 8_755 ?
O5 Tb1 N1 136.00(12) 2_665 8_755 ?
O5 Tb1 N1 70.81(12) . 8_755 ?
N1 Tb1 N1 137.58(17) . 8_755 ?
O7 Tb1 Tb1 163.08(16) . 2_665 ?
O1 Tb1 Tb1 85.55(8) . 2_665 ?
O1 Tb1 Tb1 85.55(8) 8_755 2_665 ?
O6 Tb1 Tb1 79.23(10) . 2_665 ?
O5 Tb1 Tb1 36.29(8) 2_665 2_665 ?
O5 Tb1 Tb1 36.29(8) . 2_665 ?
N1 Tb1 Tb1 106.95(9) . 2_665 ?
N1 Tb1 Tb1 106.95(9) 8_755 2_665 ?
O7 Tb1 Tb2 133.16(13) . 2_666 ?
O1 Tb1 Tb2 145.90(8) . 2_666 ?
O1 Tb1 Tb2 106.00(9) 8_755 2_666 ?
O6 Tb1 Tb2 36.00(6) . 2_666 ?
O5 Tb1 Tb2 74.55(9) 2_665 2_666 ?
O5 Tb1 Tb2 36.96(9) . 2_666 ?
N1 Tb1 Tb2 115.42(8) . 2_666 ?
N1 Tb1 Tb2 62.99(8) 8_755 2_666 ?
Tb1 Tb1 Tb2 60.460(5) 2_665 2_666 ?
O7 Tb1 Tb2 133.16(13) . 1_556 ?
O1 Tb1 Tb2 106.00(9) . 1_556 ?
O1 Tb1 Tb2 145.90(8) 8_755 1_556 ?
O6 Tb1 Tb2 36.00(6) . 1_556 ?
O5 Tb1 Tb2 36.96(9) 2_665 1_556 ?
O5 Tb1 Tb2 74.55(9) . 1_556 ?
N1 Tb1 Tb2 62.99(8) . 1_556 ?
N1 Tb1 Tb2 115.42(7) 8_755 1_556 ?
Tb1 Tb1 Tb2 60.460(5) 2_665 1_556 ?
Tb2 Tb1 Tb2 56.554(9) 2_666 1_556 ?
O2 Tb2 O2 83.93(16) 7_575 . ?
O2 Tb2 O6 86.42(12) 7_575 2_664 ?
O2 Tb2 O6 138.98(11) . 2_664 ?
O2 Tb2 O6 138.98(11) 7_575 1_554 ?
O2 Tb2 O6 86.43(12) . 1_554 ?
O6 Tb2 O6 75.30(15) 2_664 1_554 ?
O2 Tb2 O5 137.31(8) 7_575 2_664 ?
O2 Tb2 O5 137.31(8) . 2_664 ?
O6 Tb2 O5 68.68(12) 2_664 2_664 ?
O6 Tb2 O5 68.68(12) 1_554 2_664 ?
O2 Tb2 O3 72.98(12) 7_575 . ?
O2 Tb2 O3 72.98(12) . . ?
O6 Tb2 O3 140.54(8) 2_664 . ?
O6 Tb2 O3 140.54(8) 1_554 . ?
O5 Tb2 O3 104.51(16) 2_664 . ?
O2 Tb2 O4 73.31(10) 7_575 . ?
O2 Tb2 O4 73.31(10) . . ?
O6 Tb2 O4 65.73(10) 2_664 . ?
O6 Tb2 O4 65.73(10) 1_554 . ?
O5 Tb2 O4 121.39(13) 2_664 . ?
O3 Tb2 O4 134.10(15) . . ?
O2 Tb2 N2 138.11(12) 7_575 1_554 ?
O2 Tb2 N2 70.97(11) . 1_554 ?
O6 Tb2 N2 134.19(12) 2_664 1_554 ?
O6 Tb2 N2 73.70(11) 1_554 1_554 ?
O5 Tb2 N2 69.03(9) 2_664 1_554 ?
O3 Tb2 N2 67.92(10) . 1_554 ?
O4 Tb2 N2 126.65(9) . 1_554 ?
O2 Tb2 N2 70.97(11) 7_575 7_574 ?
O2 Tb2 N2 138.11(12) . 7_574 ?
O6 Tb2 N2 73.70(11) 2_664 7_574 ?
O6 Tb2 N2 134.19(12) 1_554 7_574 ?
O5 Tb2 N2 69.03(9) 2_664 7_574 ?
O3 Tb2 N2 67.92(10) . 7_574 ?
O4 Tb2 N2 126.65(9) . 7_574 ?
N2 Tb2 N2 106.33(17) 1_554 7_574 ?
O2 Tb2 Tb2 105.14(8) 7_575 2_665 ?
O2 Tb2 Tb2 105.14(8) . 2_665 ?
O6 Tb2 Tb2 40.25(7) 2_664 2_665 ?
O6 Tb2 Tb2 40.25(7) 1_554 2_665 ?
O5 Tb2 Tb2 78.10(10) 2_664 2_665 ?
O3 Tb2 Tb2 177.39(13) . 2_665 ?
O4 Tb2 Tb2 43.29(9) . 2_665 ?
N2 Tb2 Tb2 113.38(8) 1_554 2_665 ?
N2 Tb2 Tb2 113.38(8) 7_574 2_665 ?
O2 Tb2 Tb1 164.03(9) 7_575 1_554 ?
O2 Tb2 Tb1 107.58(8) . 1_554 ?
O6 Tb2 Tb1 77.63(9) 2_664 1_554 ?
O6 Tb2 Tb1 35.26(9) 1_554 1_554 ?
O5 Tb2 Tb1 35.73(5) 2_664 1_554 ?
O3 Tb2 Tb1 120.43(10) . 1_554 ?
O4 Tb2 Tb1 98.95(7) . 1_554 ?
N2 Tb2 Tb1 57.69(8) 1_554 1_554 ?
N2 Tb2 Tb1 104.76(8) 7_574 1_554 ?
Tb2 Tb2 Tb1 61.723(4) 2_665 1_554 ?
O2 Tb2 Tb1 107.58(8) 7_575 2_664 ?
O2 Tb2 Tb1 164.03(9) . 2_664 ?
O6 Tb2 Tb1 35.26(9) 2_664 2_664 ?
O6 Tb2 Tb1 77.63(9) 1_554 2_664 ?
O5 Tb2 Tb1 35.73(5) 2_664 2_664 ?
O3 Tb2 Tb1 120.43(10) . 2_664 ?
O4 Tb2 Tb1 98.95(7) . 2_664 ?
N2 Tb2 Tb1 104.76(8) 1_554 2_664 ?
N2 Tb2 Tb1 57.69(8) 7_574 2_664 ?
Tb2 Tb2 Tb1 61.723(4) 2_665 2_664 ?
Tb1 Tb2 Tb1 59.081(9) 1_554 2_664 ?

loop_
_geom_bond_atom_site_label_1
_geom_bond_atom_site_label_2
_geom_bond_distance
_geom_bond_site_symmetry_2
_geom_bond_publ_flag
C1 N1 1.320(5) . ?
C1 N4 1.334(6) . ?
C1 C3 1.489(6) . ?
C2 C3 1.385(6) . ?
C2 C4 1.395(5) 5_666 ?
C2 H2 0.9300 . ?
C3 C4 1.398(5) . ?
C4 C5 1.512(6) . ?
C5 O2 1.244(5) . ?
C5 O1 1.250(5) . ?
C6A O7 1.205(9) . ?
C6A N5 1.458(9) . ?
C6A H6A 0.9300 . ?
C6A H7BC 1.297(13) 8_755 ?
C7A N5 1.430(9) . ?
C7A H7AA 0.9600 . ?
C7A H7AB 0.9600 . ?
C7A H7AC 0.9600 . ?
C7A H7AA 0.9600 8_755 ?
C7A H7AB 0.9600 8_755 ?
C7A H7AC 0.9600 8_755 ?
C7A H8BC 1.021(19) 8_755 ?
C8A N5 1.469(9) . ?
C8A H8AA 0.9600 . ?
C8A H8AB 0.9600 . ?
C8A H8AC 0.9600 . ?
C8A H8AA 0.9600 8_755 ?
C8A H8AB 0.9600 8_755 ?
C8A H8AC 0.9600 8_755 ?
C8A H7BB 1.02(2) 8_755 ?
C6B O7 1.197(8) . ?
C6B N5 1.429(8) . ?
C6B H6B 0.9300 . ?
C7B N5 1.443(8) . ?
C7B H7BA 0.9600 . ?
C7B H7BB 0.9600 . ?
C7B H7BC 0.9600 . ?
C7B H7BA 0.9600 8_755 ?
C7B H7BB 0.9600 8_755 ?
C7B H7BC 0.9600 8_755 ?
C8B N5 1.472(8) . ?
C8B H8BA 0.9600 . ?
C8B H8BB 0.9600 . ?
C8B H8BC 0.9600 . ?
C8B H8BA 0.9600 8_755 ?
C8B H8BB 0.9600 8_755 ?
C8B H8BC 0.9600 8_755 ?
N1 N2 1.337(5) . ?
N1 Tb1 2.497(4) . ?
N2 N3 1.309(5) . ?
N2 Tb2 2.670(4) 1_556 ?
N3 N4 1.338(5) . ?
O1 Tb1 2.347(3) . ?
O2 Tb2 2.355(3) . ?
O3 Tb2 2.447(5) . ?
O3 H3A 0.8549 . ?
O3 H3B 0.8550 . ?
O3 H3A 0.85(6) 7_575 ?
O3 H3B 0.85(9) 7_575 ?
O4 Tb2 2.527(4) . ?
O4 Tb2 2.527(4) 2_665 ?
O5 Tb1 2.375(2) . ?
O5 Tb1 2.375(2) 2_665 ?
O5 Tb2 2.445(4) 2_666 ?
O6 Tb1 2.367(4) . ?
O6 Tb2 2.410(3) 2_666 ?
O6 Tb2 2.410(3) 1_556 ?
O7 Tb1 2.346(5) . ?
Tb1 Tb1 3.8281(6) 2_665 ?
Tb1 Tb2 3.8822(3) 2_666 ?
Tb1 Tb2 3.8822(3) 1_556 ?
Tb2 Tb2 3.6782(6) 2_665 ?

loop_
_geom_torsion_atom_site_label_1
_geom_torsion_atom_site_label_2
_geom_torsion_atom_site_label_3
_geom_torsion_atom_site_label_4
_geom_torsion
_geom_torsion_site_symmetry_1
_geom_torsion_site_symmetry_2
_geom_torsion_site_symmetry_3
_geom_torsion_site_symmetry_4
_geom_torsion_publ_flag
C4 C2 C3 C4 0.0(7) 5_666 . . . ?
C4 C2 C3 C1 172.1(4) 5_666 . . . ?
N1 C1 C3 C2 136.8(5) . . . . ?
N4 C1 C3 C2 -45.8(6) . . . . ?
N1 C1 C3 C4 -51.5(7) . . . . ?
N4 C1 C3 C4 125.8(5) . . . . ?
C2 C3 C4 C2 0.0(7) . . . 5_666 ?
C1 C3 C4 C2 -171.4(4) . . . 5_666 ?
C2 C3 C4 C5 -177.7(4) . . . . ?
C1 C3 C4 C5 10.9(7) . . . . ?
C3 C4 C5 O2 -146.9(4) . . . . ?
C2 C4 C5 O2 35.3(6) 5_666 . . . ?
C3 C4 C5 O1 35.7(7) . . . . ?
C2 C4 C5 O1 -142.1(4) 5_666 . . . ?
N4 C1 N1 N2 -1.8(5) . . . . ?
C3 C1 N1 N2 175.8(4) . . . . ?
N4 C1 N1 Tb1 -177.3(3) . . . . ?
C3 C1 N1 Tb1 0.3(8) . . . . ?
C1 N1 N2 N3 2.0(5) . . . . ?
Tb1 N1 N2 N3 178.5(3) . . . . ?
C1 N1 N2 Tb2 -161.5(3) . . . 1_556 ?
Tb1 N1 N2 Tb2 15.0(4) . . . 1_556 ?
N1 N2 N3 N4 -1.5(5) . . . . ?
Tb2 N2 N3 N4 160.2(3) 1_556 . . . ?
N1 C1 N4 N3 0.9(6) . . . . ?
C3 C1 N4 N3 -176.9(4) . . . . ?
N2 N3 N4 C1 0.4(6) . . . . ?
O7 C6B N5 C7B 0.000(5) . . . . ?
O7 C6B N5 C8B 180.000(5) . . . . ?
O7 C6A N5 C7A 0.000(7) . . . . ?
O7 C6A N5 C8A 180.000(5) . . . . ?
O2 C5 O1 Tb1 -167.3(5) . . . . ?
C4 C5 O1 Tb1 10.0(10) . . . . ?
O1 C5 O2 Tb2 24.4(9) . . . . ?
C4 C5 O2 Tb2 -152.9(4) . . . . ?
N5 C6B O7 Tb1 180.000(4) . . . . ?
N5 C6A O7 Tb1 180.000(4) . . . . ?
